data_4508836
loop_
_publ_author_name
'Borkowski, Lauren A.'
'Cahill, Christopher L.'

_publ_section_title
;
 Crystal Engineering with the Uranyl Cation II. Mixed Aliphatic
 Carboxylate/Aromatic Pyridyl Coordination Polymers:&#x2009; Synthesis,
 Crystal Structures, and Sensitized Luminescence
;
_journal_issue 10
_journal_name_full 'Crystal Growth &amp; Design'
_journal_page_first 2248
_journal_paper_doi 10.1021/cg060330g
_journal_volume 6
_journal_year 2006
_chemical_formula_moiety 'C14 H21 O10 U, C5 H5 N, C5 H4 N, H2 O'
_chemical_formula_sum 'C24 H32 N2 O11 U'
_chemical_formula_weight 762.55
_chemical_name_systematic
;
 ?
;
_space_group_IT_number 2
_symmetry_cell_setting triclinic
_symmetry_space_group_name_Hall '-P 1'
_symmetry_space_group_name_H-M 'P -1'
_atom_sites_solution_hydrogens geom
_atom_sites_solution_primary direct
_atom_sites_solution_secondary difmap
_audit_creation_method SHELXL-97
_cell_angle_alpha 85.6120(10)
_cell_angle_beta 75.136(2)
_cell_angle_gamma 78.964(2)
_cell_formula_units_Z 2
_cell_length_a 9.2194(5)
_cell_length_b 12.1003(8)
_cell_length_c 12.6351(8)
_cell_measurement_temperature 298(2)
_cell_volume 1336.62(14)
_computing_cell_refinement 'SAINTPLUS (Bruker-AXS)'
_computing_data_collection 'SMART V5.05 (Bruker-AXS)'
_computing_data_reduction 'SAINTPLUS (Bruker-AXS)'
_computing_publication_material 'WINGX (Farrugia, 1998)'
_computing_structure_refinement 'SHELXL-97 (Sheldrick, 1997)'
_computing_structure_solution 'SIR92 (Altomare et al, 1993)'
_diffrn_ambient_temperature 298(2)
_diffrn_measured_fraction_theta_full 0.995
_diffrn_measured_fraction_theta_max 0.995
_diffrn_measurement_device_type 'Bruker APEX CCD'
_diffrn_measurement_method 'omega scans'
_diffrn_radiation_monochromator graphite
_diffrn_radiation_source 'fine-focus sealed tube'
_diffrn_radiation_type MoK\a
_diffrn_radiation_wavelength 0.71073
_diffrn_reflns_av_R_equivalents 0.0432
_diffrn_reflns_av_sigmaI/netI 0.0753
_diffrn_reflns_limit_h_max 11
_diffrn_reflns_limit_h_min -6
_diffrn_reflns_limit_k_max 15
_diffrn_reflns_limit_k_min -14
_diffrn_reflns_limit_l_max 15
_diffrn_reflns_limit_l_min -15
_diffrn_reflns_number 9779
_diffrn_reflns_theta_full 26.37
_diffrn_reflns_theta_max 26.37
_diffrn_reflns_theta_min 1.67
_exptl_absorpt_coefficient_mu 6.134
_exptl_absorpt_correction_T_max 0.782
_exptl_absorpt_correction_T_min 0.649
_exptl_absorpt_correction_type psi-scan
_exptl_absorpt_process_details 'North et al., 1968'
_exptl_crystal_colour 'dark yellow'
_exptl_crystal_density_diffrn 1.895
_exptl_crystal_density_method 'not measured'
_exptl_crystal_description needle
_exptl_crystal_F_000 740
_exptl_crystal_size_max 0.250
_exptl_crystal_size_mid 0.060
_exptl_crystal_size_min 0.040
_refine_diff_density_max 0.778
_refine_diff_density_min -0.569
_refine_diff_density_rms 0.117
_refine_ls_extinction_method none
_refine_ls_goodness_of_fit_ref 0.872
_refine_ls_hydrogen_treatment constr
_refine_ls_matrix_type full
_refine_ls_number_parameters 349
_refine_ls_number_reflns 5433
_refine_ls_number_restraints 2
_refine_ls_restrained_S_all 0.871
_refine_ls_R_factor_all 0.0462
_refine_ls_R_factor_gt 0.0354
_refine_ls_shift/su_max 0.001
_refine_ls_shift/su_mean 0.000
_refine_ls_structure_factor_coef Fsqd
_refine_ls_weighting_details 'calc w=1/[\s^2^(Fo^2^)+(0.0148P)^2^+0.0000P] where P=(Fo^2^+2Fc^2^)/3'
_refine_ls_weighting_scheme calc
_refine_ls_wR_factor_gt 0.0602
_refine_ls_wR_factor_ref 0.0630
_reflns_number_gt 4506
_reflns_number_total 5433
_reflns_threshold_expression >2sigma(I)
_cod_data_source_file cg060330gsup1.cif
_cod_data_source_block 7
_cod_database_code 4508836

loop_
_symmetry_equiv_pos_as_xyz
'x, y, z'
'-x, -y, -z'

loop_
_atom_site_label
_atom_site_type_symbol
_atom_site_fract_x
_atom_site_fract_y
_atom_site_fract_z
_atom_site_U_iso_or_equiv
_atom_site_adp_type
_atom_site_occupancy
_atom_site_symmetry_multiplicity
_atom_site_calc_flag
_atom_site_refinement_flags
U1 U 0.66640(2) 0.661865(19) 0.074050(16) 0.03875(7) Uani 1 1 d .
O1 O 0.8635(4) 0.6672(4) 0.0462(3) 0.0582(11) Uani 1 1 d .
O2 O 0.4696(4) 0.6531(3) 0.1054(3) 0.0500(10) Uani 1 1 d .
O3 O 0.6762(4) 0.6725(3) -0.1233(3) 0.0540(11) Uani 1 1 d .
O4 O 0.6172(4) 0.8301(3) -0.0383(3) 0.0509(10) Uani 1 1 d .
O5 O 0.6088(4) 0.8330(3) 0.1828(3) 0.0475(10) Uani 1 1 d .
O6 O 0.6510(5) 0.6737(3) 0.2719(3) 0.0537(10) Uani 1 1 d .
O7 O 0.7098(5) 0.4733(3) 0.1660(3) 0.0643(12) Uani 1 1 d .
O8 O 0.7365(4) 0.4755(3) -0.0098(3) 0.0480(10) Uani 1 1 d .
O9 O 0.9906(7) 0.1799(8) 0.5357(5) 0.172(4) Uani 1 1 d .
O10 O 0.7507(6) 0.1817(6) 0.6057(4) 0.124(2) Uani 1 1 d .
H10 H 0.7786 0.1686 0.6627 0.186 Uiso 1 1 calc R
OW1 O 0.5947(7) 0.4707(6) 0.3981(4) 0.0972(18) Uani 1 1 d D
N1 N 0.1886(5) 0.5475(4) 0.2296(4) 0.0530(13) Uani 1 1 d .
H1 H 0.2360 0.5577 0.1625 0.064 Uiso 1 1 calc R
N2 N 0.1707(6) 0.8645(5) 0.2082(4) 0.0653(15) Uani 1 1 d .
C1 C 0.6384(6) 0.7791(5) -0.1256(4) 0.0425(13) Uani 1 1 d .
C2 C 0.6193(7) 0.8433(5) -0.2292(4) 0.0487(15) Uani 1 1 d .
H2A H 0.6899 0.8959 -0.2465 0.058 Uiso 1 1 calc R
H2B H 0.5169 0.8872 -0.2152 0.058 Uiso 1 1 calc R
C3 C 0.6442(6) 0.7736(5) -0.3288(4) 0.0506(15) Uani 1 1 d .
H3A H 0.5772 0.7185 -0.3112 0.061 Uiso 1 1 calc R
H3B H 0.7484 0.7330 -0.3462 0.061 Uiso 1 1 calc R
C4 C 0.6152(7) 0.8427(5) -0.4287(4) 0.0557(16) Uani 1 1 d .
H4A H 0.6838 0.8968 -0.4471 0.067 Uiso 1 1 calc R
H4B H 0.5118 0.8847 -0.4106 0.067 Uiso 1 1 calc R
C5 C 0.6366(7) 0.7732(5) -0.5286(4) 0.0542(16) Uani 1 1 d .
H5A H 0.5686 0.7188 -0.5102 0.065 Uiso 1 1 calc R
H5B H 0.7403 0.7317 -0.5472 0.065 Uiso 1 1 calc R
C6 C 0.6057(6) 0.8440(5) -0.6288(4) 0.0482(15) Uani 1 1 d .
H6A H 0.5030 0.8870 -0.6084 0.058 Uiso 1 1 calc R
H6B H 0.6751 0.8974 -0.6468 0.058 Uiso 1 1 calc R
C7 C 0.6211(6) 0.7810(5) 0.2698(4) 0.0428(14) Uani 1 1 d .
C8 C 0.7380(6) 0.4194(5) 0.0790(5) 0.0506(15) Uani 1 1 d .
C9 C 0.7679(7) 0.2936(5) 0.0779(5) 0.0545(16) Uani 1 1 d .
H9A H 0.8621 0.2695 0.0234 0.065 Uiso 1 1 calc R
H9B H 0.6866 0.2700 0.0544 0.065 Uiso 1 1 calc R
C10 C 0.7802(7) 0.2320(5) 0.1861(5) 0.0589(17) Uani 1 1 d .
H10A H 0.6957 0.2654 0.2442 0.071 Uiso 1 1 calc R
H10B H 0.7719 0.1539 0.1815 0.071 Uiso 1 1 calc R
C11 C 0.9284(7) 0.2364(6) 0.2152(5) 0.073(2) Uani 1 1 d .
H11A H 0.9364 0.3147 0.2189 0.088 Uiso 1 1 calc R
H11B H 1.0123 0.2032 0.1566 0.088 Uiso 1 1 calc R
C12 C 0.9467(9) 0.1758(9) 0.3239(6) 0.119(4) Uani 1 1 d .
H12A H 0.9626 0.0953 0.3138 0.142 Uiso 1 1 calc R
H12B H 1.0386 0.1919 0.3388 0.142 Uiso 1 1 calc R
C13 C 0.8264(10) 0.2023(10) 0.4171(6) 0.132(4) Uani 1 1 d .
H13A H 0.7474 0.1602 0.4157 0.158 Uiso 1 1 calc R
H13B H 0.7835 0.2817 0.4119 0.158 Uiso 1 1 calc R
C14 C 0.8655(11) 0.1794(10) 0.5258(7) 0.111(3) Uani 1 1 d .
C21 C -0.0302(6) 0.5180(5) 0.3575(4) 0.0538(16) Uani 1 1 d .
H20 H -0.1321 0.5106 0.3727 0.065 Uiso 1 1 calc R
C20 C 0.0466(7) 0.5357(5) 0.2519(5) 0.0608(18) Uani 1 1 d .
H21 H -0.0026 0.5393 0.1957 0.073 Uiso 1 1 calc R
C24 C 0.2619(7) 0.5441(6) 0.3070(5) 0.068(2) Uani 1 1 d .
H23 H 0.3629 0.5543 0.2888 0.081 Uiso 1 1 calc R
C23 C 0.1905(7) 0.5258(6) 0.4134(5) 0.0637(19) Uani 1 1 d .
H24 H 0.2432 0.5233 0.4675 0.076 Uiso 1 1 calc R
C22 C 0.0403(6) 0.5108(5) 0.4420(4) 0.0405(13) Uani 1 1 d .
C26 C 0.1883(6) 0.9748(5) 0.0421(5) 0.0519(15) Uani 1 1 d .
H26 H 0.2471 1.0140 -0.0135 0.062 Uiso 1 1 calc R
C27 C 0.0356(6) 0.9714(5) 0.0430(5) 0.0482(15) Uani 1 1 d .
C28 C -0.0444(7) 0.9109(5) 0.1292(5) 0.0616(18) Uani 1 1 d .
H28 H -0.1447 0.9047 0.1331 0.074 Uiso 1 1 calc R
C29 C 0.0267(8) 0.8602(6) 0.2086(5) 0.069(2) Uani 1 1 d .
H29 H -0.0288 0.8206 0.2658 0.083 Uiso 1 1 calc R
C25 C 0.2487(7) 0.9197(6) 0.1242(6) 0.0617(18) Uani 1 1 d .
H31 H 0.3503 0.9209 0.1210 0.074 Uiso 1 1 calc R
HW1 H 0.533(7) 0.511(5) 0.442(4) 0.093 Uiso 1 1 d D
HW2 H 0.612(8) 0.463(6) 0.3323(19) 0.093 Uiso 1 1 d D

loop_
_atom_site_aniso_label
_atom_site_aniso_U_11
_atom_site_aniso_U_22
_atom_site_aniso_U_33
_atom_site_aniso_U_23
_atom_site_aniso_U_13
_atom_site_aniso_U_12
U1 0.04391(12) 0.04964(14) 0.02568(11) -0.00335(9) -0.00995(8) -0.01282(10)
O1 0.048(2) 0.080(3) 0.052(2) -0.005(2) -0.0156(19) -0.020(2)
O2 0.045(2) 0.064(3) 0.045(2) 0.000(2) -0.0136(18) -0.018(2)
O3 0.082(3) 0.050(3) 0.029(2) -0.004(2) -0.0147(19) -0.007(2)
O4 0.081(3) 0.048(2) 0.0256(19) -0.0064(19) -0.0153(19) -0.013(2)
O5 0.065(3) 0.052(3) 0.029(2) -0.0032(19) -0.0166(18) -0.012(2)
O6 0.082(3) 0.048(3) 0.031(2) -0.008(2) -0.021(2) 0.000(2)
O7 0.107(3) 0.052(3) 0.031(2) -0.006(2) -0.021(2) -0.001(2)
O8 0.065(3) 0.054(3) 0.0265(19) -0.0046(19) -0.0121(18) -0.010(2)
O9 0.092(5) 0.362(12) 0.074(4) 0.014(6) -0.027(4) -0.071(6)
O10 0.092(4) 0.220(8) 0.073(4) 0.036(5) -0.038(3) -0.047(5)
OW1 0.098(4) 0.134(5) 0.052(3) -0.010(4) -0.004(3) -0.021(4)
N1 0.062(3) 0.063(4) 0.027(2) -0.004(2) 0.002(2) -0.010(3)
N2 0.062(3) 0.071(4) 0.062(4) -0.009(3) -0.021(3) 0.001(3)
C1 0.048(3) 0.049(4) 0.034(3) 0.000(3) -0.012(3) -0.015(3)
C2 0.069(4) 0.052(4) 0.027(3) -0.001(3) -0.013(3) -0.012(3)
C3 0.061(4) 0.058(4) 0.034(3) -0.007(3) -0.011(3) -0.012(3)
C4 0.077(4) 0.053(4) 0.040(3) -0.008(3) -0.022(3) -0.005(3)
C5 0.070(4) 0.059(4) 0.035(3) -0.013(3) -0.017(3) -0.004(3)
C6 0.064(4) 0.050(4) 0.033(3) -0.005(3) -0.016(3) -0.010(3)
C7 0.045(3) 0.055(4) 0.031(3) -0.007(3) -0.013(3) -0.007(3)
C8 0.056(4) 0.052(4) 0.044(4) -0.006(3) -0.015(3) -0.006(3)
C9 0.068(4) 0.054(4) 0.044(3) -0.007(3) -0.017(3) -0.008(3)
C10 0.066(4) 0.051(4) 0.060(4) -0.001(3) -0.015(3) -0.011(3)
C11 0.069(5) 0.088(6) 0.064(5) -0.008(4) -0.021(4) -0.009(4)
C12 0.084(6) 0.198(11) 0.079(6) -0.008(7) -0.037(5) -0.011(6)
C13 0.114(8) 0.221(13) 0.065(6) 0.015(7) -0.032(5) -0.034(8)
C14 0.082(6) 0.195(11) 0.069(6) 0.016(7) -0.032(5) -0.046(7)
C21 0.045(3) 0.081(5) 0.040(3) 0.000(3) -0.010(3) -0.022(3)
C20 0.065(4) 0.086(5) 0.037(3) 0.004(4) -0.019(3) -0.021(4)
C24 0.052(4) 0.107(6) 0.041(4) 0.007(4) -0.001(3) -0.024(4)
C23 0.054(4) 0.104(6) 0.037(3) 0.000(4) -0.012(3) -0.024(4)
C22 0.043(3) 0.048(3) 0.028(3) -0.007(3) -0.002(2) -0.009(3)
C26 0.052(4) 0.052(4) 0.054(4) -0.005(3) -0.011(3) -0.014(3)
C27 0.055(4) 0.040(4) 0.052(4) -0.010(3) -0.012(3) -0.012(3)
C28 0.053(4) 0.065(5) 0.069(4) 0.006(4) -0.016(3) -0.020(3)
C29 0.069(5) 0.083(5) 0.057(4) 0.006(4) -0.016(4) -0.017(4)
C25 0.049(4) 0.066(5) 0.073(5) -0.016(4) -0.023(4) -0.001(3)

loop_
_atom_type_symbol
_atom_type_description
_atom_type_scat_dispersion_real
_atom_type_scat_dispersion_imag
_atom_type_scat_source
C C 0.0033 0.0016 'International Tables Vol C Tables 4.2.6.8 and 6.1.1.4'
H H 0.0000 0.0000 'International Tables Vol C Tables 4.2.6.8 and 6.1.1.4'
N N 0.0061 0.0033 'International Tables Vol C Tables 4.2.6.8 and 6.1.1.4'
O O 0.0106 0.0060 'International Tables Vol C Tables 4.2.6.8 and 6.1.1.4'
U U -9.6767 9.6646 'International Tables Vol C Tables 4.2.6.8 and 6.1.1.4'

loop_
_geom_angle_atom_site_label_1
_geom_angle_atom_site_label_2
_geom_angle_atom_site_label_3
_geom_angle
_geom_angle_site_symmetry_1
_geom_angle_site_symmetry_3
O1 U1 O2 178.11(18) . .
O1 U1 O4 92.31(16) . .
O2 U1 O4 89.53(15) . .
O1 U1 O8 88.31(16) . .
O2 U1 O8 91.11(15) . .
O4 U1 O8 119.66(12) . .
O1 U1 O3 91.20(15) . .
O2 U1 O3 90.23(15) . .
O4 U1 O3 52.58(12) . .
O8 U1 O3 67.08(12) . .
O1 U1 O5 89.50(15) . .
O2 U1 O5 90.80(15) . .
O4 U1 O5 69.07(12) . .
O8 U1 O5 171.08(12) . .
O3 U1 O5 121.63(13) . .
O1 U1 O6 88.61(15) . .
O2 U1 O6 90.10(15) . .
O4 U1 O6 121.24(12) . .
O8 U1 O6 119.10(12) . .
O3 U1 O6 173.80(13) . .
O5 U1 O6 52.18(12) . .
O1 U1 O7 90.58(17) . .
O2 U1 O7 87.65(16) . .
O4 U1 O7 171.03(12) . .
O8 U1 O7 51.92(12) . .
O3 U1 O7 118.88(13) . .
O5 U1 O7 119.48(12) . .
O6 U1 O7 67.31(13) . .
O1 U1 C1 92.31(16) . .
O2 U1 C1 89.51(16) . .
O4 U1 C1 26.13(13) . .
O8 U1 C1 93.53(14) . .
O3 U1 C1 26.46(13) . .
O5 U1 C1 95.19(15) . .
O6 U1 C1 147.37(15) . .
O7 U1 C1 145.24(15) . .
O1 U1 C7 88.59(16) . .
O2 U1 C7 90.87(16) . .
O4 U1 C7 94.79(15) . .
O8 U1 C7 145.51(15) . .
O3 U1 C7 147.34(16) . .
O5 U1 C7 25.73(14) . .
O6 U1 C7 26.46(13) . .
O7 U1 C7 93.77(15) . .
C1 U1 C7 120.92(17) . .
O1 U1 C8 89.73(18) . .
O2 U1 C8 88.97(17) . .
O4 U1 C8 145.52(14) . .
O8 U1 C8 25.99(13) . .
O3 U1 C8 92.98(15) . .
O5 U1 C8 145.39(15) . .
O6 U1 C8 93.21(15) . .
O7 U1 C8 25.94(13) . .
C1 U1 C8 119.41(17) . .
C7 U1 C8 119.67(17) . .
C1 O3 U1 93.6(3) . .
C1 O4 U1 95.7(3) . .
C7 O5 U1 94.7(3) . .
C7 O6 U1 93.4(3) . .
C8 O7 U1 94.6(3) . .
C8 O8 U1 95.6(3) . .
C14 O10 H10 109.5 . .
HW1 OW1 HW2 135(8) . .
C20 N1 C24 121.8(5) . .
C20 N1 H1 119.1 . .
C24 N1 H1 119.1 . .
C25 N2 C29 116.8(6) . .
O4 C1 O3 118.2(5) . .
O4 C1 C2 120.5(5) . .
O3 C1 C2 121.4(5) . .
O4 C1 U1 58.2(3) . .
O3 C1 U1 60.0(3) . .
C2 C1 U1 178.2(4) . .
C1 C2 C3 116.2(5) . .
C1 C2 H2A 108.2 . .
C3 C2 H2A 108.2 . .
C1 C2 H2B 108.2 . .
C3 C2 H2B 108.2 . .
H2A C2 H2B 107.4 . .
C2 C3 C4 113.6(5) . .
C2 C3 H3A 108.9 . .
C4 C3 H3A 108.9 . .
C2 C3 H3B 108.9 . .
C4 C3 H3B 108.9 . .
H3A C3 H3B 107.7 . .
C3 C4 C5 114.0(5) . .
C3 C4 H4A 108.8 . .
C5 C4 H4A 108.8 . .
C3 C4 H4B 108.8 . .
C5 C4 H4B 108.8 . .
H4A C4 H4B 107.7 . .
C4 C5 C6 113.5(5) . .
C4 C5 H5A 108.9 . .
C6 C5 H5A 108.9 . .
C4 C5 H5B 108.9 . .
C6 C5 H5B 108.9 . .
H5A C5 H5B 107.7 . .
C7 C6 C5 116.7(5) 1_554 .
C7 C6 H6A 108.1 1_554 .
C5 C6 H6A 108.1 . .
C7 C6 H6B 108.1 1_554 .
C5 C6 H6B 108.1 . .
H6A C6 H6B 107.3 . .
O5 C7 O6 119.7(5) . .
O5 C7 C6 120.4(5) . 1_556
O6 C7 C6 119.9(5) . 1_556
O5 C7 U1 59.6(3) . .
O6 C7 U1 60.1(3) . .
C6 C7 U1 177.1(4) 1_556 .
O7 C8 O8 117.9(6) . .
O7 C8 C9 122.6(5) . .
O8 C8 C9 119.5(5) . .
O7 C8 U1 59.5(3) . .
O8 C8 U1 58.4(3) . .
C9 C8 U1 176.5(4) . .
C8 C9 C10 116.4(5) . .
C8 C9 H9A 108.2 . .
C10 C9 H9A 108.2 . .
C8 C9 H9B 108.2 . .
C10 C9 H9B 108.2 . .
H9A C9 H9B 107.3 . .
C11 C10 C9 112.9(5) . .
C11 C10 H10A 109.0 . .
C9 C10 H10A 109.0 . .
C11 C10 H10B 109.0 . .
C9 C10 H10B 109.0 . .
H10A C10 H10B 107.8 . .
C10 C11 C12 115.1(6) . .
C10 C11 H11A 108.5 . .
C12 C11 H11A 108.5 . .
C10 C11 H11B 108.5 . .
C12 C11 H11B 108.5 . .
H11A C11 H11B 107.5 . .
C13 C12 C11 117.2(8) . .
C13 C12 H12A 108.0 . .
C11 C12 H12A 108.0 . .
C13 C12 H12B 108.0 . .
C11 C12 H12B 108.0 . .
H12A C12 H12B 107.2 . .
C12 C13 C14 116.4(8) . .
C12 C13 H13A 108.2 . .
C14 C13 H13A 108.2 . .
C12 C13 H13B 108.2 . .
C14 C13 H13B 108.2 . .
H13A C13 H13B 107.3 . .
O9 C14 O10 123.2(8) . .
O9 C14 C13 121.8(8) . .
O10 C14 C13 113.6(8) . .
C20 C21 C22 121.2(5) . .
C20 C21 H20 119.4 . .
C22 C21 H20 119.4 . .
N1 C20 C21 120.1(6) . .
N1 C20 H21 119.9 . .
C21 C20 H21 119.9 . .
N1 C24 C23 120.3(6) . .
N1 C24 H23 119.9 . .
C23 C24 H23 119.9 . .
C24 C23 C22 120.6(6) . .
C24 C23 H24 119.7 . .
C22 C23 H24 119.7 . .
C21 C22 C23 116.1(5) . .
C21 C22 C22 122.3(6) . 2_566
C23 C22 C22 121.6(6) . 2_566
C25 C26 C27 119.2(6) . .
C25 C26 H26 120.4 . .
C27 C26 H26 120.4 . .
C28 C27 C26 116.7(5) . .
C28 C27 C27 121.4(7) . 2_575
C26 C27 C27 121.8(7) . 2_575
C29 C28 C27 119.2(6) . .
C29 C28 H28 120.4 . .
C27 C28 H28 120.4 . .
N2 C29 C28 124.0(6) . .
N2 C29 H29 118.0 . .
C28 C29 H29 118.0 . .
N2 C25 C26 124.0(6) . .
N2 C25 H31 118.0 . .
C26 C25 H31 118.0 . .

loop_
_geom_bond_atom_site_label_1
_geom_bond_atom_site_label_2
_geom_bond_distance
_geom_bond_site_symmetry_2
U1 O1 1.773(3) .
U1 O2 1.777(3) .
U1 O4 2.429(4) .
U1 O8 2.466(4) .
U1 O3 2.467(4) .
U1 O5 2.470(4) .
U1 O6 2.480(3) .
U1 O7 2.490(4) .
U1 C1 2.844(5) .
U1 C7 2.855(5) .
U1 C8 2.881(6) .
O3 C1 1.269(6) .
O4 C1 1.259(6) .
O5 C7 1.244(6) .
O6 C7 1.275(6) .
O7 C8 1.264(6) .
O8 C8 1.269(6) .
O9 C14 1.193(8) .
O10 C14 1.259(9) .
O10 H10 0.8200 .
OW1 HW1 0.80(2) .
OW1 HW2 0.81(2) .
N1 C20 1.300(6) .
N1 C24 1.319(7) .
N1 H1 0.8600 .
N2 C25 1.332(7) .
N2 C29 1.338(7) .
C1 C2 1.503(7) .
C2 C3 1.512(7) .
C2 H2A 0.9700 .
C2 H2B 0.9700 .
C3 C4 1.513(7) .
C3 H3A 0.9700 .
C3 H3B 0.9700 .
C4 C5 1.520(7) .
C4 H4A 0.9700 .
C4 H4B 0.9700 .
C5 C6 1.530(7) .
C5 H5A 0.9700 .
C5 H5B 0.9700 .
C6 C7 1.503(7) 1_554
C6 H6A 0.9700 .
C6 H6B 0.9700 .
C7 C6 1.503(7) 1_556
C8 C9 1.494(8) .
C9 C10 1.526(7) .
C9 H9A 0.9700 .
C9 H9B 0.9700 .
C10 C11 1.514(8) .
C10 H10A 0.9700 .
C10 H10B 0.9700 .
C11 C12 1.539(9) .
C11 H11A 0.9700 .
C11 H11B 0.9700 .
C12 C13 1.404(10) .
C12 H12A 0.9700 .
C12 H12B 0.9700 .
C13 C14 1.500(10) .
C13 H13A 0.9700 .
C13 H13B 0.9700 .
C21 C20 1.363(7) .
C21 C22 1.374(7) .
C21 H20 0.9300 .
C20 H21 0.9300 .
C24 C23 1.358(7) .
C24 H23 0.9300 .
C23 C22 1.383(7) .
C23 H24 0.9300 .
C22 C22 1.492(9) 2_566
C26 C25 1.370(8) .
C26 C27 1.413(7) .
C26 H26 0.9300 .
C27 C28 1.393(8) .
C27 C27 1.473(11) 2_575
C28 C29 1.379(8) .
C28 H28 0.9300 .
C29 H29 0.9300 .
C25 H31 0.9300 .

loop_
_geom_hbond_atom_site_label_D
_geom_hbond_atom_site_label_H
_geom_hbond_atom_site_label_A
_geom_hbond_distance_DH
_geom_hbond_distance_HA
_geom_hbond_distance_DA
_geom_hbond_angle_DHA
_geom_hbond_site_symmetry_A
O10 H10 N2 0.82 1.81 2.624(7) 176.3 2_666
N1 H1 O8 0.86 1.94 2.706(5) 147.2 2_665
N1 H1 O2 0.86 2.55 3.112(6) 123.5 .
OW1 HW1 OW1 0.80(2) 2.06(4) 2.771(9) 147(7) 2_666
OW1 HW2 O7 0.81(2) 2.07(3) 2.852(6) 162(7) .

loop_
_geom_torsion_atom_site_label_1
_geom_torsion_atom_site_label_2
_geom_torsion_atom_site_label_3
_geom_torsion_atom_site_label_4
_geom_torsion
_geom_torsion_site_symmetry_3
_geom_torsion_site_symmetry_4
C26 C27 C27 C28 -0.3(12) 2_575 2_575
C21 C22 C22 C23 0.5(12) 2_566 2_566
